data_7054469
loop_
_publ_author_name
'Vrdoljak, Vi\<snja'
'Pisk, Jana'
'Agustin, Dominique'
'Novak, Predrag'
'Parlov Vukovi\'c, Jelena'
'Matkovi\'c-\<Calogovi\'c, Dubravka'

_publ_section_title
;
 Dioxomolybdenum(vi) and dioxotungsten(vi) complexes chelated with the ONO
 tridentate hydrazone ligand: synthesis, structure and catalytic
 epoxidation activity
;
_journal_issue 12
_journal_name_full 'New J. Chem.'
_journal_page_first 6176
_journal_paper_doi 10.1039/C4NJ01394H
_journal_volume 38
_journal_year 2014
_chemical_formula_sum 'C17 H18 Mo N2 O7'
_chemical_formula_weight 458.27
_chemical_name_systematic
;
 ?
;
_space_group_IT_number 14
_symmetry_cell_setting monoclinic
_symmetry_space_group_name_Hall '-P 2ybc'
_symmetry_space_group_name_H-M 'P 1 21/c 1'
_atom_sites_solution_hydrogens geom
_atom_sites_solution_primary direct
_atom_sites_solution_secondary difmap
_audit_creation_method SHELXL-97
_cell_angle_alpha 90.00
_cell_angle_beta 96.799(14)
_cell_angle_gamma 90.00
_cell_formula_units_Z 4
_cell_length_a 6.6695(9)
_cell_length_b 18.7911(19)
_cell_length_c 14.411(2)
_cell_measurement_reflns_used 3498
_cell_measurement_temperature 150(2)
_cell_measurement_theta_max 30.4002
_cell_measurement_theta_min 4.1436
_cell_volume 1793.4(4)
_computing_cell_refinement
;
CrysAlisPro, Oxford Diffraction Ltd.,
Version 1.171.34.44 (release 25-10-2010 CrysAlis171 .NET)
(compiled Oct 25 2010,18:11:34)
;
_computing_data_collection
;
CrysAlisPro, Oxford Diffraction Ltd.,
Version 1.171.34.44 (release 25-10-2010 CrysAlis171 .NET)
(compiled Oct 25 2010,18:11:34)
;
_computing_data_reduction
;
CrysAlisPro, Oxford Diffraction Ltd.,
Version 1.171.34.44 (release 25-10-2010 CrysAlis171 .NET)
(compiled Oct 25 2010,18:11:34)
;
_computing_molecular_graphics 'Mercury (Macrae et al., 2008)'
_computing_publication_material 'SHELXL-97 (Sheldrick, 2008)'
_computing_structure_refinement 'SHELXL-97 (Sheldrick, 2008)'
_computing_structure_solution 'SHELXS-97 (Sheldrick, 2008)'
_diffrn_ambient_temperature 150(2)
_diffrn_detector_area_resol_mean 16.3426
_diffrn_measured_fraction_theta_full 0.993
_diffrn_measured_fraction_theta_max 0.993
_diffrn_measurement_device_type 'Goniometer KM4/Xcalibur, detector: Sapphire3'
_diffrn_measurement_method '\w scans'
_diffrn_radiation_monochromator graphite
_diffrn_radiation_source 'Enhance (Mo) X-ray Source'
_diffrn_radiation_type MoK\a
_diffrn_radiation_wavelength 0.71073
_diffrn_reflns_av_R_equivalents 0.1189
_diffrn_reflns_av_unetI/netI 0.1351
_diffrn_reflns_limit_h_max 8
_diffrn_reflns_limit_h_min -8
_diffrn_reflns_limit_k_max 24
_diffrn_reflns_limit_k_min -24
_diffrn_reflns_limit_l_max 19
_diffrn_reflns_limit_l_min -19
_diffrn_reflns_number 14235
_diffrn_reflns_theta_full 28.00
_diffrn_reflns_theta_max 28.00
_diffrn_reflns_theta_min 4.15
_exptl_absorpt_coefficient_mu 0.775
_exptl_absorpt_correction_T_max 1.00000
_exptl_absorpt_correction_T_min 0.33416
_exptl_absorpt_correction_type multi-scan
_exptl_absorpt_process_details
;
CrysAlisPro, Oxford Diffraction Ltd.,
Version 1.171.34.44 (release 25-10-2010 CrysAlis171 .NET)
(compiled Oct 25 2010,18:11:34)
Empirical absorption correction using spherical harmonics,
 implemented in SCALE3 ABSPACK scaling algorithm.
;
_exptl_crystal_colour orange
_exptl_crystal_density_diffrn 1.697
_exptl_crystal_density_method 'not measured'
_exptl_crystal_description prism
_exptl_crystal_F_000 928
_exptl_crystal_size_max 0.20
_exptl_crystal_size_mid 0.16
_exptl_crystal_size_min 0.13
_refine_diff_density_max 1.161
_refine_diff_density_min -1.689
_refine_diff_density_rms 0.146
_refine_ls_extinction_method none
_refine_ls_goodness_of_fit_ref 0.978
_refine_ls_hydrogen_treatment mixed
_refine_ls_matrix_type full
_refine_ls_number_parameters 250
_refine_ls_number_reflns 4298
_refine_ls_number_restraints 1
_refine_ls_restrained_S_all 0.978
_refine_ls_R_factor_all 0.1227
_refine_ls_R_factor_gt 0.0623
_refine_ls_shift/su_max 0.000
_refine_ls_shift/su_mean 0.000
_refine_ls_structure_factor_coef Fsqd
_refine_ls_weighting_details 'calc w=1/[\s^2^(Fo^2^)+(0.0374P)^2^+0.0000P] where P=(Fo^2^+2Fc^2^)/3'
_refine_ls_weighting_scheme calc
_refine_ls_wR_factor_gt 0.1117
_refine_ls_wR_factor_ref 0.1386
_reflns_number_gt 2544
_reflns_number_total 4298
_reflns_threshold_expression >2\s(I)
_cod_data_source_file c4nj01394h2.cif
_cod_data_source_block 2
_cod_depositor_comments
;
The following automatic conversions were performed:

'_symmetry_cell_setting' value 'Monoclinic' changed to 'monoclinic'
according to
/usr/data/users/saulius/crontab/automatic-downloads/rss-feeds/RSC/lib/dictionaries/cif_core.dic
dictionary named 'cif_core.dic' version 2.4.2 from 2011-04-26.

Automatic conversion script
Id: cif_fix_values 2827 2014-09-09 07:05:25Z andrius 

 Adding full bibliography for 7054467--7054471.cif.
;
_cod_database_code 7054469

loop_
_symmetry_equiv_pos_as_xyz
'x, y, z'
'-x, y+1/2, -z+1/2'
'-x, -y, -z'
'x, -y-1/2, z-1/2'

loop_
_atom_site_label
_atom_site_type_symbol
_atom_site_fract_x
_atom_site_fract_y
_atom_site_fract_z
_atom_site_U_iso_or_equiv
_atom_site_adp_type
_atom_site_occupancy
_atom_site_symmetry_multiplicity
_atom_site_calc_flag
_atom_site_refinement_flags
C1 C -0.0555(8) 0.4300(3) 0.6176(4) 0.0218(12) Uani 1 1 d .
C2 C 0.1233(9) 0.4621(3) 0.6579(4) 0.0263(14) Uani 1 1 d .
C3 C 0.1422(8) 0.5361(3) 0.6584(4) 0.0225(13) Uani 1 1 d .
H3 H 0.2645 0.5575 0.6853 0.027 Uiso 1 1 calc R
C4 C -0.0136(9) 0.5780(3) 0.6203(4) 0.0271(13) Uani 1 1 d .
C5 C -0.1933(9) 0.5481(3) 0.5803(4) 0.0312(14) Uani 1 1 d .
H5 H -0.3006 0.5775 0.5534 0.037 Uiso 1 1 calc R
C6 C -0.2145(9) 0.4755(3) 0.5798(4) 0.0271(13) Uani 1 1 d .
H6 H -0.3389 0.4552 0.5536 0.033 Uiso 1 1 calc R
C7 C -0.0839(9) 0.3546(3) 0.6122(4) 0.0252(13) Uani 1 1 d .
H7 H -0.2128 0.3371 0.5874 0.030 Uiso 1 1 calc R
C8 C 0.1523(9) 0.1968(3) 0.6559(4) 0.0229(13) Uani 1 1 d .
C9 C 0.1388(9) 0.1195(3) 0.6517(4) 0.0253(13) Uani 1 1 d .
C10 C 0.2998(9) 0.0768(3) 0.6844(4) 0.0271(13) Uani 1 1 d .
H10 H 0.4231 0.0984 0.7096 0.032 Uiso 1 1 calc R
C11 C 0.2867(10) 0.0030(3) 0.6815(4) 0.0306(14) Uani 1 1 d .
H11 H 0.3996 -0.0255 0.7041 0.037 Uiso 1 1 calc R
C12 C 0.1061(9) -0.0282(3) 0.6448(4) 0.0224(12) Uani 1 1 d .
C13 C -0.0576(9) 0.0129(3) 0.6109(4) 0.0273(13) Uani 1 1 d .
H13 H -0.1809 -0.0090 0.5862 0.033 Uiso 1 1 calc R
C14 C -0.0405(9) 0.0864(3) 0.6131(4) 0.0291(14) Uani 1 1 d .
H14 H -0.1518 0.1147 0.5880 0.035 Uiso 1 1 calc R
C15 C 0.1798(10) 0.6847(3) 0.6503(5) 0.0431(18) Uani 1 1 d .
H15A H 0.2087 0.6763 0.7177 0.065 Uiso 1 1 calc R
H15B H 0.1683 0.7359 0.6384 0.065 Uiso 1 1 calc R
H15C H 0.2896 0.6651 0.6185 0.065 Uiso 1 1 calc R
C16 C 0.3292(9) 0.2850(3) 0.9117(4) 0.0319(14) Uani 1 1 d .
H16B H 0.4046 0.2422 0.8958 0.038 Uiso 1 1 calc R
H16A H 0.2179 0.2693 0.9466 0.038 Uiso 1 1 calc R
C17 C 0.4681(10) 0.3330(3) 0.9726(4) 0.0419(17) Uani 1 1 d .
H17A H 0.5842 0.3455 0.9402 0.063 Uiso 1 1 calc R
H17B H 0.5151 0.3084 1.0311 0.063 Uiso 1 1 calc R
H17C H 0.3955 0.3764 0.9864 0.063 Uiso 1 1 calc R
O1 O 0.4346(6) 0.33392(17) 0.5753(3) 0.0258(9) Uani 1 1 d .
O2 O 0.6092(6) 0.33091(17) 0.7557(2) 0.0245(9) Uani 1 1 d .
O3 O 0.2799(6) 0.42302(18) 0.6996(3) 0.0267(9) Uani 1 1 d .
O4 O 0.3320(6) 0.22469(18) 0.6903(3) 0.0256(9) Uani 1 1 d .
O5 O 0.2455(7) 0.3198(2) 0.8268(3) 0.0333(10) Uani 1 1 d D
O6 O 0.0821(6) -0.10067(17) 0.6428(3) 0.0280(9) Uani 1 1 d .
H6A H 0.1905 -0.1202 0.6651 0.042 Uiso 1 1 calc R
O7 O -0.0050(6) 0.65067(19) 0.6160(3) 0.0367(11) Uani 1 1 d .
N1 N 0.0557(7) 0.3087(2) 0.6392(3) 0.0219(10) Uani 1 1 d .
N2 N -0.0009(7) 0.2367(2) 0.6296(3) 0.0254(11) Uani 1 1 d .
Mo Mo 0.37890(7) 0.32812(2) 0.68571(3) 0.02275(16) Uani 1 1 d .
H5A H 0.147(6) 0.344(3) 0.833(5) 0.06(2) Uiso 1 1 d D

loop_
_atom_site_aniso_label
_atom_site_aniso_U_11
_atom_site_aniso_U_22
_atom_site_aniso_U_33
_atom_site_aniso_U_23
_atom_site_aniso_U_13
_atom_site_aniso_U_12
C1 0.029(3) 0.019(3) 0.019(3) -0.001(2) 0.010(2) -0.002(2)
C2 0.039(4) 0.015(3) 0.026(3) -0.002(2) 0.009(3) 0.002(3)
C3 0.023(3) 0.018(3) 0.027(3) -0.003(2) 0.001(2) -0.007(2)
C4 0.037(4) 0.019(3) 0.026(3) 0.005(2) 0.010(3) 0.005(3)
C5 0.034(4) 0.025(3) 0.034(4) 0.002(3) 0.001(3) 0.005(3)
C6 0.026(3) 0.023(3) 0.033(3) 0.001(3) 0.006(3) -0.001(3)
C7 0.029(3) 0.019(3) 0.029(3) -0.003(2) 0.008(3) -0.005(3)
C8 0.031(4) 0.017(3) 0.022(3) -0.002(2) 0.009(3) -0.001(2)
C9 0.035(4) 0.019(3) 0.023(3) 0.000(2) 0.012(3) -0.003(3)
C10 0.025(3) 0.020(3) 0.037(3) 0.001(3) 0.004(3) -0.004(3)
C11 0.044(4) 0.017(3) 0.032(3) 0.002(2) 0.009(3) 0.008(3)
C12 0.029(3) 0.017(3) 0.023(3) 0.000(2) 0.008(2) -0.003(2)
C13 0.029(3) 0.020(3) 0.033(3) 0.000(3) 0.005(3) 0.000(3)
C14 0.037(4) 0.022(3) 0.030(3) 0.004(3) 0.006(3) 0.004(3)
C15 0.054(5) 0.016(3) 0.060(5) -0.004(3) 0.006(4) -0.006(3)
C16 0.036(4) 0.025(3) 0.036(4) 0.003(3) 0.009(3) 0.000(3)
C17 0.051(4) 0.048(4) 0.028(4) 0.004(3) 0.009(3) -0.003(4)
O1 0.027(2) 0.0208(19) 0.029(2) -0.0008(17) 0.0011(17) -0.0008(17)
O2 0.029(2) 0.0154(17) 0.028(2) 0.0004(16) -0.0034(17) 0.0008(17)
O3 0.032(2) 0.0147(18) 0.031(2) -0.0033(16) -0.0038(18) 0.0020(17)
O4 0.030(2) 0.0176(18) 0.028(2) 0.0002(16) -0.0004(19) 0.0006(17)
O5 0.044(3) 0.028(2) 0.028(2) 0.0041(19) 0.006(2) 0.014(2)
O6 0.034(2) 0.0153(18) 0.035(2) 0.0019(17) 0.0029(19) 0.0014(18)
O7 0.042(3) 0.0156(19) 0.051(3) 0.0030(18) -0.003(2) 0.0011(19)
N1 0.026(3) 0.017(2) 0.022(2) 0.0010(18) 0.003(2) 0.003(2)
N2 0.030(3) 0.014(2) 0.034(3) -0.004(2) 0.008(2) -0.002(2)
Mo 0.0250(3) 0.0149(2) 0.0284(3) -0.0004(2) 0.0035(2) 0.0001(2)

loop_
_atom_type_symbol
_atom_type_description
_atom_type_scat_dispersion_real
_atom_type_scat_dispersion_imag
_atom_type_scat_source
C C 0.0033 0.0016 'International Tables Vol C Tables 4.2.6.8 and 6.1.1.4'
H H 0.0000 0.0000 'International Tables Vol C Tables 4.2.6.8 and 6.1.1.4'
O O 0.0106 0.0060 'International Tables Vol C Tables 4.2.6.8 and 6.1.1.4'
N N 0.0061 0.0033 'International Tables Vol C Tables 4.2.6.8 and 6.1.1.4'
Mo Mo -1.6832 0.6857 'International Tables Vol C Tables 4.2.6.8 and 6.1.1.4'

loop_
_geom_angle_atom_site_label_1
_geom_angle_atom_site_label_2
_geom_angle_atom_site_label_3
_geom_angle
C2 C1 C6 117.5(5)
C2 C1 C7 123.3(5)
C6 C1 C7 119.2(5)
O3 C2 C3 118.1(5)
O3 C2 C1 121.6(5)
C3 C2 C1 120.2(5)
C4 C3 C2 120.5(5)
C3 C4 O7 124.0(5)
C3 C4 C5 120.8(5)
O7 C4 C5 115.2(5)
C6 C5 C4 119.3(6)
C5 C6 C1 121.7(6)
N1 C7 C1 123.9(5)
N2 C8 O4 121.5(5)
N2 C8 C9 121.7(5)
O4 C8 C9 116.8(5)
C10 C9 C14 118.1(5)
C10 C9 C8 121.6(5)
C14 C9 C8 120.3(5)
C9 C10 C11 121.8(6)
C12 C11 C10 118.9(5)
O6 C12 C13 117.6(5)
O6 C12 C11 121.5(5)
C13 C12 C11 120.9(5)
C12 C13 C14 119.4(5)
C13 C14 C9 121.0(5)
O5 C16 C17 112.0(5)
C2 O3 Mo 135.4(3)
C8 O4 Mo 120.6(3)
C16 O5 Mo 128.7(4)
C4 O7 C15 118.1(5)
C7 N1 N2 115.9(5)
C7 N1 Mo 128.4(4)
N2 N1 Mo 115.4(3)
C8 N2 N1 109.6(5)
O1 Mo O2 105.59(18)
O1 Mo O3 98.97(16)
O2 Mo O3 101.70(16)
O1 Mo O4 98.60(16)
O2 Mo O4 98.24(15)
O3 Mo O4 148.70(17)
O1 Mo N1 92.35(17)
O2 Mo N1 160.93(17)
O3 Mo N1 81.39(15)
O4 Mo N1 72.19(15)
O1 Mo O5 170.29(17)
O2 Mo O5 84.11(17)
O3 Mo O5 78.42(15)
O4 Mo O5 79.92(15)
N1 Mo O5 78.04(16)

loop_
_geom_bond_atom_site_label_1
_geom_bond_atom_site_label_2
_geom_bond_distance
C1 C2 1.399(8)
C1 C6 1.420(7)
C1 C7 1.431(7)
C2 O3 1.357(6)
C2 C3 1.397(7)
C3 C4 1.366(7)
C4 O7 1.368(6)
C4 C5 1.386(8)
C5 C6 1.371(7)
C7 N1 1.294(7)
C8 N2 1.287(7)
C8 O4 1.347(6)
C8 C9 1.458(7)
C9 C10 1.378(8)
C9 C14 1.403(8)
C10 C11 1.390(7)
C11 C12 1.387(8)
C12 O6 1.370(6)
C12 C13 1.379(7)
C13 C14 1.385(7)
C15 O7 1.424(7)
C16 O5 1.440(7)
C16 C17 1.500(8)
O1 Mo 1.679(4)
O2 Mo 1.735(4)
O3 Mo 1.920(3)
O4 Mo 1.971(3)
O5 Mo 2.319(4)
N1 N2 1.407(5)
N1 Mo 2.211(5)
